data_4301758
loop_
_publ_author_name
'Joobeom Seo'
'Sunhong Park'
'Shim Sung Lee'
'Marina Fainerman-Melnikova'
'Leonard F. Lindoy'

_publ_section_title
;
Copper(II) Interaction with Mono-, Bis- and Tris-Ring N3O2 Macrocycles:
Synthetic, X-ray, Competitive Membrane Transport, and Hypochromic Shift
Studies
;
_journal_name_full 'Inorganic Chemistry'
_journal_page_first 2770
_journal_page_last 2779
_journal_paper_doi 10.1021/ic801265y
_journal_volume 48
_journal_year 2009
_chemical_formula_sum 'C66 H70 Cl6 Cu2 N12 O19'
_chemical_formula_weight 1675.12
_chemical_name_systematic
; 
 ? 
;
_space_group_IT_number 14
_symmetry_cell_setting monoclinic
_symmetry_space_group_name_Hall '-P 2yn'
_symmetry_space_group_name_H-M 'P 1 21/n 1'
_atom_sites_solution_hydrogens geom
_atom_sites_solution_primary direct
_atom_sites_solution_secondary difmap
_audit_creation_method SHELXTL
_cell_angle_alpha 90.00
_cell_angle_beta 106.7310(10)
_cell_angle_gamma 90.00
_cell_formula_units_Z 2
_cell_length_a 15.1258(7)
_cell_length_b 15.6145(7)
_cell_length_c 16.5997(8)
_cell_measurement_reflns_used 2903
_cell_measurement_temperature 173(2)
_cell_measurement_theta_max 22.04
_cell_measurement_theta_min 2.52
_cell_volume 3754.6(3)
_computing_cell_refinement 'Bruker SMART'
_computing_data_collection 'Bruker SMART'
_computing_data_reduction 'Bruker SAINT'
_computing_molecular_graphics 'Bruker SHELXTL'
_computing_publication_material 'Bruker SHELXTL'
_computing_structure_refinement 'Bruker SHELXTL'
_computing_structure_solution 'Bruker SHELXTL'
_diffrn_ambient_temperature 173(2)
_diffrn_measured_fraction_theta_full 0.995
_diffrn_measured_fraction_theta_max 0.995
_diffrn_measurement_device_type 'CCD area detector'
_diffrn_measurement_method 'phi and omega scans'
_diffrn_radiation_monochromator graphite
_diffrn_radiation_source 'fine-focus sealed tube'
_diffrn_radiation_type MoK\a
_diffrn_radiation_wavelength 0.71073
_diffrn_reflns_av_R_equivalents 0.0686
_diffrn_reflns_av_sigmaI/netI 0.0914
_diffrn_reflns_limit_h_max 18
_diffrn_reflns_limit_h_min -18
_diffrn_reflns_limit_k_max 19
_diffrn_reflns_limit_k_min -12
_diffrn_reflns_limit_l_max 19
_diffrn_reflns_limit_l_min -20
_diffrn_reflns_number 21079
_diffrn_reflns_theta_full 26.00
_diffrn_reflns_theta_max 26.00
_diffrn_reflns_theta_min 1.61
_exptl_absorpt_coefficient_mu 0.857
_exptl_absorpt_correction_type 'empirical (SADABS)'
_exptl_absorpt_process_details
; 
Ratio of minimum to maximum apparent transmission:  0.837905 
;
_exptl_crystal_colour red
_exptl_crystal_density_diffrn 1.482
_exptl_crystal_density_method 'not measured'
_exptl_crystal_description block
_exptl_crystal_F_000 1724
_exptl_crystal_size_max 0.10
_exptl_crystal_size_mid 0.10
_exptl_crystal_size_min 0.05
_refine_diff_density_max 1.482
_refine_diff_density_min -0.635
_refine_diff_density_rms 0.116
_refine_ls_extinction_method none
_refine_ls_goodness_of_fit_ref 1.012
_refine_ls_hydrogen_treatment constr
_refine_ls_matrix_type full
_refine_ls_number_parameters 496
_refine_ls_number_reflns 7338
_refine_ls_number_restraints 13
_refine_ls_restrained_S_all 1.011
_refine_ls_R_factor_all 0.1428
_refine_ls_R_factor_gt 0.0750
_refine_ls_shift/su_max 0.001
_refine_ls_shift/su_mean 0.000
_refine_ls_structure_factor_coef Fsqd
_refine_ls_weighting_details 'calc w=1/[\s^2^(Fo^2^)+(0.1352P)^2^+6.6845P] where P=(Fo^2^+2Fc^2^)/3'
_refine_ls_weighting_scheme calc
_refine_ls_wR_factor_gt 0.2020
_refine_ls_wR_factor_ref 0.2523
_reflns_number_gt 4126
_reflns_number_total 7338
_reflns_threshold_expression >2sigma(I)
_cod_data_source_file ic801265y_si_002_4.cif
_cod_data_source_block 7
_cod_depositor_comments
;
The following automatic conversions were performed:
'_symmetry_cell_setting' value 'Monoclinic' changed to 'monoclinic'
according to '/home/saulius/struct/CIF-dictionaries/cif_core.dic'
dictionary named 'cif_core.dic' version 2.4.1 from 2010-06-29.

Automatic conversion script
Id: cif_fix_enum 1527 2010-12-29 10:47:43Z saulius 
;
_cod_original_sg_symbol_H-M 'P 21/n'
_cod_database_code 4301758

loop_
_publ_contact_author_name
_publ_contact_author_address
_publ_contact_author_email
_publ_contact_author_phone
_publ_contact_author_fax
'Shim Sung Lee'
;
Department of Chemistry (BK21) and Research Institute of Natural Science, 
Gyeongsang National University, Jinju 660-701, South Korea
;
sslee@gnu.ac.kr +82-55-751-6021 +82-55-753-7614
'Leonard F. Lindoy'
;
Centre for Heavy Metal Research, School of Chemistry, 
F11, The University of Sydney, NSW 2006, Australia
;
lindoy@chem.usyd.edu.au '+61-2-9351 4400' '+61-2-9351 3329'

loop_
_symmetry_equiv_pos_as_xyz
'x, y, z'
'-x+1/2, y+1/2, -z+1/2'
'-x, -y, -z'
'x-1/2, -y-1/2, z-1/2'

loop_
_atom_site_label
_atom_site_type_symbol
_atom_site_fract_x
_atom_site_fract_y
_atom_site_fract_z
_atom_site_U_iso_or_equiv
_atom_site_adp_type
_atom_site_occupancy
_atom_site_symmetry_multiplicity
_atom_site_calc_flag
_atom_site_refinement_flags
_atom_site_disorder_assembly
_atom_site_disorder_group
Cu1 Cu 0.56859(5) 0.93492(5) 0.04593(4) 0.0309(2) Uani 1 1 d . . .
Cl1 Cl 0.32671(15) 0.74182(13) -0.13586(14) 0.0643(6) Uani 1 1 d . . .
O1 O 0.8693(4) 0.8455(3) 0.1232(3) 0.0599(14) Uani 1 1 d . . .
O2 O 0.7714(4) 0.6888(4) 0.1062(4) 0.0746(18) Uani 1 1 d . . .
O3 O -0.0703(5) 1.4569(5) 0.0847(4) 0.086(2) Uani 1 1 d . . .
O4 O 0.0329(5) 1.5507(5) 0.0886(4) 0.0774(19) Uani 1 1 d . . .
O5 O 0.2365(5) 0.7628(5) -0.1532(5) 0.122(3) Uani 1 1 d . . .
O6 O 0.3818(6) 0.8085(4) -0.1559(4) 0.110(3) Uani 1 1 d . . .
O7 O 0.3382(4) 0.6667(4) -0.1783(4) 0.0798(19) Uani 1 1 d . . .
O8 O 0.3637(5) 0.7272(5) -0.0458(4) 0.094(2) Uani 1 1 d . . .
O9 O 0.5535(3) 1.0565(3) 0.0301(3) 0.0367(10) Uani 1 1 d . . .
N1 N 0.7000(4) 0.9411(4) 0.1228(3) 0.0406(13) Uani 1 1 d . . .
N2 N 0.5411(4) 0.9056(3) 0.1859(3) 0.0384(13) Uani 1 1 d . . .
N3 N 0.5646(4) 0.8052(3) 0.0434(3) 0.0462(14) Uani 1 1 d . . .
N4 N 0.2573(4) 1.1453(4) 0.1602(3) 0.0382(13) Uani 1 1 d . . .
N5 N 0.2836(4) 1.2225(4) 0.1708(3) 0.0426(14) Uani 1 1 d . . .
N6 N 0.0080(6) 1.4786(6) 0.0947(4) 0.0603(19) Uani 1 1 d . . .
C1 C 0.9150(6) 0.7638(6) 0.1433(6) 0.066(2) Uani 1 1 d . . .
H1A H 0.9235 0.7501 0.2033 0.079 Uiso 1 1 calc R . .
H1B H 0.9767 0.7663 0.1339 0.079 Uiso 1 1 calc R . .
C2 C 0.9149(5) 0.9181(6) 0.1587(5) 0.057(2) Uani 1 1 d . . .
C3 C 1.0061(6) 0.9205(6) 0.2078(6) 0.074(3) Uani 1 1 d . . .
H3 H 1.0419 0.8696 0.2196 0.089 Uiso 1 1 calc R . .
C4 C 1.0446(6) 0.9996(6) 0.2395(6) 0.074(3) Uani 1 1 d . . .
H4 H 1.1074 1.0022 0.2723 0.089 Uiso 1 1 calc R . .
C5 C 0.9931(6) 1.0733(6) 0.2238(6) 0.073(3) Uani 1 1 d . . .
H5 H 1.0196 1.1265 0.2461 0.087 Uiso 1 1 calc R . .
C6 C 0.9012(5) 1.0689(6) 0.1748(6) 0.063(2) Uani 1 1 d . . .
H6 H 0.8653 1.1198 0.1645 0.076 Uiso 1 1 calc R . .
C7 C 0.8611(5) 0.9934(5) 0.1409(5) 0.0505(19) Uani 1 1 d . . .
C8 C 0.7628(5) 0.9893(5) 0.0861(5) 0.0490(18) Uani 1 1 d . . .
H8A H 0.7391 1.0484 0.0740 0.059 Uiso 1 1 calc R . .
H8B H 0.7620 0.9624 0.0319 0.059 Uiso 1 1 calc R . .
C9 C 0.6958(5) 0.9746(5) 0.2051(4) 0.0465(17) Uani 1 1 d . . .
H9A H 0.6727 1.0343 0.1978 0.056 Uiso 1 1 calc R . .
H9B H 0.7589 0.9756 0.2445 0.056 Uiso 1 1 calc R . .
C10 C 0.6349(5) 0.9226(4) 0.2425(4) 0.0417(16) Uani 1 1 d . . .
H10A H 0.6656 0.8670 0.2609 0.050 Uiso 1 1 calc R . .
H10B H 0.6289 0.9525 0.2932 0.050 Uiso 1 1 calc R . .
C11 C 0.5210(5) 0.8131(4) 0.1736(5) 0.0494(18) Uani 1 1 d . . .
H11A H 0.5353 0.7853 0.2295 0.059 Uiso 1 1 calc R . .
H11B H 0.4541 0.8058 0.1460 0.059 Uiso 1 1 calc R . .
C12 C 0.5724(7) 0.7687(5) 0.1230(5) 0.068(3) Uani 1 1 d . . .
H12A H 0.6385 0.7674 0.1554 0.082 Uiso 1 1 calc R . .
H12B H 0.5506 0.7087 0.1146 0.082 Uiso 1 1 calc R . .
C13 C 0.6193(6) 0.7697(4) -0.0093(4) 0.0502(19) Uani 1 1 d . . .
H13A H 0.6813 0.7964 0.0078 0.060 Uiso 1 1 calc R . .
H13B H 0.5894 0.7860 -0.0685 0.060 Uiso 1 1 calc R . .
C14 C 0.6308(5) 0.6742(4) -0.0049(4) 0.0402(16) Uani 1 1 d . . .
C15 C 0.5663(6) 0.6196(5) -0.0554(5) 0.059(2) Uani 1 1 d . . .
H15 H 0.5128 0.6430 -0.0941 0.071 Uiso 1 1 calc R . .
C16 C 0.5778(7) 0.5317(5) -0.0511(6) 0.072(3) Uani 1 1 d . . .
H16 H 0.5329 0.4952 -0.0866 0.086 Uiso 1 1 calc R . .
C17 C 0.6554(8) 0.4973(5) 0.0057(7) 0.073(3) Uani 1 1 d . . .
H17 H 0.6633 0.4370 0.0097 0.088 Uiso 1 1 calc R . .
C18 C 0.7192(7) 0.5485(6) 0.0549(5) 0.067(2) Uani 1 1 d . . .
H18 H 0.7723 0.5239 0.0932 0.081 Uiso 1 1 calc R . .
C19 C 0.7092(5) 0.6385(5) 0.0511(4) 0.0492(18) Uani 1 1 d . . .
C20 C 0.8586(5) 0.6968(6) 0.0896(5) 0.059(2) Uani 1 1 d . . .
H20A H 0.8489 0.7116 0.0297 0.071 Uiso 1 1 calc R . .
H20B H 0.8917 0.6414 0.1006 0.071 Uiso 1 1 calc R . .
C21 C 0.4705(4) 0.9634(4) 0.1861(4) 0.0356(14) Uani 1 1 d . . .
C22 C 0.4922(5) 1.0474(4) 0.2135(4) 0.0390(15) Uani 1 1 d . . .
H22 H 0.5551 1.0630 0.2370 0.047 Uiso 1 1 calc R . .
C23 C 0.4244(5) 1.1087(4) 0.2073(4) 0.0392(15) Uani 1 1 d . . .
H23 H 0.4409 1.1658 0.2251 0.047 Uiso 1 1 calc R . .
C24 C 0.3309(4) 1.0859(4) 0.1744(4) 0.0350(14) Uani 1 1 d . . .
C25 C 0.3090(5) 1.0013(4) 0.1517(4) 0.0412(16) Uani 1 1 d . . .
H25 H 0.2460 0.9847 0.1320 0.049 Uiso 1 1 calc R . .
C26 C 0.3776(5) 0.9403(4) 0.1571(4) 0.0451(16) Uani 1 1 d . . .
H26 H 0.3610 0.8828 0.1410 0.054 Uiso 1 1 calc R . .
C27 C 0.2093(4) 1.2832(4) 0.1537(4) 0.0383(15) Uani 1 1 d . . .
C28 C 0.2348(5) 1.3680(5) 0.1496(4) 0.0510(18) Uani 1 1 d . . .
H28 H 0.2982 1.3821 0.1608 0.061 Uiso 1 1 calc R . .
C29 C 0.1696(5) 1.4321(5) 0.1297(4) 0.0527(19) Uani 1 1 d . . .
H29 H 0.1869 1.4901 0.1255 0.063 Uiso 1 1 calc R . .
C30 C 0.0797(6) 1.4096(5) 0.1162(4) 0.052(2) Uani 1 1 d . . .
C31 C 0.0505(5) 1.3265(6) 0.1214(4) 0.058(2) Uani 1 1 d . . .
H31 H -0.0131 1.3139 0.1122 0.069 Uiso 1 1 calc R . .
C32 C 0.1165(5) 1.2612(5) 0.1406(4) 0.054(2) Uani 1 1 d . . .
H32 H 0.0988 1.2034 0.1445 0.065 Uiso 1 1 calc R . .
C33 C -0.2028(6) 1.2999(6) -0.0524(4) 0.071(3) Uani 0.85 1 d PD A 1
H33A H -0.2278 1.2986 -0.0035 0.085 Uiso 0.85 1 calc PR A 1
H33B H -0.1570 1.3469 -0.0433 0.085 Uiso 0.85 1 calc PR A 1
Cl2 Cl -0.2920(2) 1.3220(2) -0.14209(17) 0.0937(10) Uani 0.85 1 d PD A 1
Cl3 Cl -0.1464(3) 1.2023(3) -0.0569(4) 0.168(2) Uani 0.85 1 d PD A 1
C34 C -0.1464(3) 1.2023(3) -0.0569(4) 0.168(2) Uani 0.15 1 d PD B 2
H34A H -0.1872 1.2050 -0.0198 0.202 Uiso 0.15 1 calc PR B 2
H34B H -0.1843 1.1837 -0.1133 0.202 Uiso 0.15 1 calc PR B 2
Cl4 Cl -0.0605(9) 1.1268(7) -0.0173(8) 0.079(5) Uani 0.15 1 d PD B 2
Cl5 Cl -0.1027(16) 1.3049(7) -0.065(2) 0.49(6) Uani 0.15 1 d PD B 2
O1W O 0.0477(9) 1.0539(8) 0.0293(6) 0.071(3) Uani 0.50 1 d PU . .

loop_
_atom_site_aniso_label
_atom_site_aniso_U_11
_atom_site_aniso_U_22
_atom_site_aniso_U_33
_atom_site_aniso_U_23
_atom_site_aniso_U_13
_atom_site_aniso_U_12
Cu1 0.0353(4) 0.0267(4) 0.0288(4) 0.0032(3) 0.0060(3) 0.0085(3)
Cl1 0.0678(14) 0.0419(11) 0.0749(14) -0.0090(10) 0.0072(11) -0.0109(10)
O1 0.049(3) 0.058(3) 0.066(3) -0.002(3) 0.005(3) 0.011(3)
O2 0.052(3) 0.095(5) 0.075(4) -0.034(3) 0.017(3) 0.009(3)
O3 0.066(4) 0.137(6) 0.058(4) 0.009(4) 0.023(3) 0.047(4)
O4 0.101(5) 0.070(4) 0.062(4) 0.009(3) 0.025(3) 0.045(4)
O5 0.098(6) 0.083(5) 0.157(8) -0.045(5) -0.008(5) 0.043(4)
O6 0.192(8) 0.062(4) 0.070(4) -0.010(3) 0.029(5) -0.062(5)
O7 0.069(4) 0.051(3) 0.114(5) -0.032(3) 0.018(4) -0.014(3)
O8 0.114(6) 0.104(6) 0.068(4) 0.003(4) 0.032(4) -0.020(5)
O9 0.038(3) 0.028(2) 0.039(2) -0.0004(18) 0.0035(19) 0.0033(19)
N1 0.038(3) 0.049(3) 0.035(3) 0.003(3) 0.011(2) 0.013(3)
N2 0.044(3) 0.031(3) 0.043(3) 0.003(2) 0.018(3) 0.007(2)
N3 0.067(4) 0.031(3) 0.049(3) 0.010(3) 0.031(3) 0.022(3)
N4 0.037(3) 0.048(4) 0.033(3) 0.004(2) 0.015(2) 0.010(3)
N5 0.044(3) 0.038(3) 0.050(3) 0.008(3) 0.020(3) 0.014(3)
N6 0.066(5) 0.080(6) 0.037(3) 0.005(4) 0.018(3) 0.032(5)
C1 0.046(5) 0.070(6) 0.074(6) 0.003(5) 0.007(4) 0.023(4)
C2 0.040(4) 0.071(6) 0.056(5) -0.005(4) 0.009(3) 0.008(4)
C3 0.042(5) 0.079(7) 0.089(7) -0.006(5) 0.000(4) 0.016(5)
C4 0.039(5) 0.071(6) 0.094(7) -0.007(5) -0.007(4) 0.001(4)
C5 0.047(5) 0.067(6) 0.095(7) -0.005(5) 0.006(5) -0.001(4)
C6 0.044(4) 0.057(5) 0.085(6) 0.015(5) 0.012(4) -0.002(4)
C7 0.039(4) 0.057(5) 0.056(4) 0.008(4) 0.014(3) 0.007(4)
C8 0.036(4) 0.060(5) 0.051(4) 0.022(4) 0.013(3) 0.005(3)
C9 0.041(4) 0.057(4) 0.035(4) 0.005(3) 0.001(3) 0.009(4)
C10 0.046(4) 0.045(4) 0.033(3) 0.008(3) 0.010(3) 0.017(3)
C11 0.059(5) 0.030(4) 0.071(5) 0.012(3) 0.037(4) 0.012(3)
C12 0.119(8) 0.035(4) 0.061(5) -0.008(4) 0.044(5) -0.013(5)
C13 0.082(6) 0.030(4) 0.041(4) 0.004(3) 0.022(4) 0.007(4)
C14 0.057(4) 0.029(3) 0.036(3) -0.002(3) 0.016(3) 0.007(3)
C15 0.064(5) 0.045(4) 0.059(5) -0.013(4) 0.001(4) 0.009(4)
C16 0.088(7) 0.038(4) 0.098(7) -0.032(5) 0.042(6) -0.010(5)
C17 0.110(8) 0.034(4) 0.092(7) 0.009(5) 0.052(6) 0.020(5)
C18 0.083(6) 0.057(5) 0.062(5) 0.010(4) 0.022(5) 0.041(5)
C19 0.052(4) 0.048(4) 0.049(4) -0.015(3) 0.016(3) 0.009(4)
C20 0.050(5) 0.071(6) 0.058(5) -0.006(4) 0.017(4) 0.025(4)
C21 0.041(4) 0.034(3) 0.033(3) 0.003(3) 0.014(3) 0.011(3)
C22 0.034(4) 0.042(4) 0.038(3) -0.006(3) 0.007(3) 0.008(3)
C23 0.046(4) 0.034(4) 0.036(3) -0.004(3) 0.009(3) 0.010(3)
C24 0.043(4) 0.037(3) 0.029(3) 0.002(3) 0.015(3) 0.007(3)
C25 0.038(4) 0.042(4) 0.043(4) 0.002(3) 0.012(3) -0.001(3)
C26 0.053(4) 0.033(4) 0.054(4) -0.002(3) 0.023(3) 0.002(3)
C27 0.040(4) 0.044(4) 0.037(3) 0.002(3) 0.019(3) 0.011(3)
C28 0.047(4) 0.051(4) 0.055(4) -0.008(4) 0.015(3) 0.014(4)
C29 0.056(5) 0.051(4) 0.052(4) -0.001(4) 0.018(4) 0.022(4)
C30 0.068(5) 0.055(5) 0.036(4) 0.008(3) 0.021(4) 0.033(4)
C31 0.033(4) 0.099(7) 0.046(4) 0.003(4) 0.019(3) 0.017(4)
C32 0.055(5) 0.066(5) 0.049(4) 0.009(4) 0.026(4) 0.014(4)
C33 0.093(8) 0.081(7) 0.051(5) -0.005(5) 0.039(6) 0.019(6)
Cl2 0.119(3) 0.099(2) 0.0557(16) -0.0031(15) 0.0124(16) -0.002(2)
Cl3 0.123(3) 0.125(4) 0.268(7) 0.008(4) 0.073(4) 0.030(3)
C34 0.123(3) 0.125(4) 0.268(7) 0.008(4) 0.073(4) 0.030(3)
Cl4 0.148(16) 0.043(7) 0.065(8) -0.001(6) 0.061(10) 0.000(9)
Cl5 0.35(6) 0.64(10) 0.68(10) -0.57(10) 0.46(7) -0.40(7)
O1W 0.093(9) 0.081(9) 0.051(6) -0.005(6) 0.039(6) 0.019(7)

loop_
_atom_type_symbol
_atom_type_description
_atom_type_scat_dispersion_real
_atom_type_scat_dispersion_imag
_atom_type_scat_source
C C 0.0033 0.0016 'International Tables Vol C Tables 4.2.6.8 and 6.1.1.4'
H H 0.0000 0.0000 'International Tables Vol C Tables 4.2.6.8 and 6.1.1.4'
N N 0.0061 0.0033 'International Tables Vol C Tables 4.2.6.8 and 6.1.1.4'
O O 0.0106 0.0060 'International Tables Vol C Tables 4.2.6.8 and 6.1.1.4'
Cl Cl 0.1484 0.1585 'International Tables Vol C Tables 4.2.6.8 and 6.1.1.4'
Cu Cu 0.3201 1.2651 'International Tables Vol C Tables 4.2.6.8 and 6.1.1.4'

loop_
_geom_angle_atom_site_label_1
_geom_angle_atom_site_label_2
_geom_angle_atom_site_label_3
_geom_angle
_geom_angle_site_symmetry_1
_geom_angle_site_symmetry_3
_geom_angle_publ_flag
O9 Cu1 O9 77.71(19) 3_675 . ?
O9 Cu1 N3 92.2(2) 3_675 . ?
O9 Cu1 N3 169.5(2) . . ?
O9 Cu1 N1 172.9(2) 3_675 . ?
O9 Cu1 N1 95.4(2) . . ?
N3 Cu1 N1 94.5(2) . . ?
O9 Cu1 Cu1 38.89(12) 3_675 3_675 ?
O9 Cu1 Cu1 38.82(12) . 3_675 ?
N3 Cu1 Cu1 131.05(18) . 3_675 ?
N1 Cu1 Cu1 134.24(16) . 3_675 ?
O5 Cl1 O7 111.0(4) . . ?
O5 Cl1 O6 113.2(6) . . ?
O7 Cl1 O6 109.1(4) . . ?
O5 Cl1 O8 108.8(5) . . ?
O7 Cl1 O8 108.6(4) . . ?
O6 Cl1 O8 106.0(4) . . ?
C2 O1 C1 118.9(6) . . ?
C19 O2 C20 114.8(6) . . ?
Cu1 O9 Cu1 102.29(19) 3_675 . ?
C8 N1 C9 113.9(6) . . ?
C8 N1 Cu1 113.3(4) . . ?
C9 N1 Cu1 107.6(4) . . ?
C21 N2 C11 120.2(6) . . ?
C21 N2 C10 118.4(5) . . ?
C11 N2 C10 112.6(5) . . ?
C12 N3 C13 119.6(6) . . ?
C12 N3 Cu1 112.9(4) . . ?
C13 N3 Cu1 111.7(4) . . ?
N5 N4 C24 113.7(5) . . ?
N4 N5 C27 113.9(6) . . ?
O3 N6 O4 125.2(8) . . ?
O3 N6 C30 116.7(8) . . ?
O4 N6 C30 118.1(8) . . ?
O1 C1 C20 109.4(6) . . ?
O1 C2 C3 124.7(8) . . ?
O1 C2 C7 114.2(7) . . ?
C3 C2 C7 121.1(8) . . ?
C2 C3 C4 118.7(8) . . ?
C5 C4 C3 121.1(8) . . ?
C4 C5 C6 119.0(8) . . ?
C7 C6 C5 122.0(8) . . ?
C6 C7 C2 118.1(7) . . ?
C6 C7 C8 121.9(7) . . ?
C2 C7 C8 120.0(7) . . ?
N1 C8 C7 114.5(5) . . ?
N1 C9 C10 112.7(6) . . ?
N2 C10 C9 115.3(5) . . ?
C12 C11 N2 114.6(6) . . ?
N3 C12 C11 115.4(7) . . ?
N3 C13 C14 114.9(6) . . ?
C15 C14 C19 118.2(6) . . ?
C15 C14 C13 122.1(7) . . ?
C19 C14 C13 119.6(6) . . ?
C14 C15 C16 121.7(8) . . ?
C15 C16 C17 119.3(8) . . ?
C18 C17 C16 120.5(8) . . ?
C17 C18 C19 121.2(8) . . ?
O2 C19 C14 120.5(7) . . ?
O2 C19 C18 120.1(7) . . ?
C14 C19 C18 119.2(7) . . ?
O2 C20 C1 110.5(6) . . ?
C22 C21 C26 118.3(6) . . ?
C22 C21 N2 119.9(6) . . ?
C26 C21 N2 121.8(6) . . ?
C23 C22 C21 121.7(6) . . ?
C22 C23 C24 119.7(6) . . ?
C25 C24 C23 118.7(6) . . ?
C25 C24 N4 117.7(6) . . ?
C23 C24 N4 123.6(6) . . ?
C24 C25 C26 121.3(6) . . ?
C25 C26 C21 120.2(6) . . ?
C28 C27 C32 120.4(7) . . ?
C28 C27 N5 115.4(6) . . ?
C32 C27 N5 124.2(6) . . ?
C29 C28 C27 121.2(7) . . ?
C30 C29 C28 117.7(8) . . ?
C29 C30 C31 123.7(7) . . ?
C29 C30 N6 118.3(8) . . ?
C31 C30 N6 118.0(8) . . ?
C30 C31 C32 118.7(7) . . ?
C31 C32 C27 118.4(8) . . ?
Cl2 C33 Cl3 113.8(5) . . ?

loop_
_geom_bond_atom_site_label_1
_geom_bond_atom_site_label_2
_geom_bond_distance
_geom_bond_site_symmetry_2
_geom_bond_publ_flag
Cu1 O9 1.918(4) 3_675 ?
Cu1 O9 1.921(4) . ?
Cu1 N3 2.027(5) . ?
Cu1 N1 2.031(5) . ?
Cu1 Cu1 2.9900(14) 3_675 ?
Cl1 O5 1.351(8) . ?
Cl1 O7 1.405(6) . ?
Cl1 O6 1.431(7) . ?
Cl1 O8 1.455(7) . ?
O1 C2 1.368(10) . ?
O1 C1 1.444(9) . ?
O2 C19 1.358(9) . ?
O2 C20 1.429(9) . ?
O3 N6 1.197(9) . ?
O4 N6 1.201(9) . ?
O9 Cu1 1.918(4) 3_675 ?
N1 C8 1.474(8) . ?
N1 C9 1.481(8) . ?
N2 C21 1.399(8) . ?
N2 C11 1.478(8) . ?
N2 C10 1.483(8) . ?
N3 C12 1.412(9) . ?
N3 C13 1.474(8) . ?
N4 N5 1.265(7) . ?
N4 C24 1.415(8) . ?
N5 C27 1.433(8) . ?
N6 C30 1.496(9) . ?
C1 C20 1.476(11) . ?
C2 C3 1.386(11) . ?
C2 C7 1.413(10) . ?
C3 C4 1.402(12) . ?
C4 C5 1.372(12) . ?
C5 C6 1.396(11) . ?
C6 C7 1.370(11) . ?
C7 C8 1.504(10) . ?
C9 C10 1.490(10) . ?
C11 C12 1.472(10) . ?
C13 C14 1.500(9) . ?
C14 C15 1.382(10) . ?
C14 C19 1.395(10) . ?
C15 C16 1.383(11) . ?
C16 C17 1.384(13) . ?
C17 C18 1.335(13) . ?
C18 C19 1.412(11) . ?
C21 C22 1.396(9) . ?
C21 C26 1.396(9) . ?
C22 C23 1.384(9) . ?
C23 C24 1.408(9) . ?
C24 C25 1.386(9) . ?
C25 C26 1.392(9) . ?
C27 C28 1.386(10) . ?
C27 C32 1.399(10) . ?
C28 C29 1.377(9) . ?
C29 C30 1.360(11) . ?
C30 C31 1.381(12) . ?
C31 C32 1.398(10) . ?
C33 Cl2 1.732(6) . ?
C33 Cl3 1.757(7) . ?
Cl4 O1W 1.961(14) . ?
